data_7213087
loop_
_publ_author_name
'Isobe, Shin-ichiro'
'Taniguchi, Masahiko'
'Sawada, Tsuyoshi'
'Thiemann, Thies'
'Yonemitsu, Tadashi'
'Mataka, Shuntaro'

_publ_section_title
;
 Novel rearrangement of conformationally restrained [3.3]orthocyclophanes
;
_journal_issue 15
_journal_name_full 'Journal of the Chemical Society, Perkin Transactions 1'
_journal_page_first 2101
_journal_paper_doi 10.1039/a903156a
_journal_year 1999
_chemical_formula_sum 'C25 H23 Br'
_chemical_formula_weight 403.34
_chemical_melting_point 142.5(15)
_chemical_name_common 6a
_chemical_name_systematic
; 
 5-Bromomethyl-5a-phenyl-5,5a,6,11,11a,12-hexahydronaphthacene 
;
_space_group_IT_number 14
_symmetry_cell_setting monoclinic
_symmetry_space_group_name_Hall '-P 2yab'
_symmetry_space_group_name_H-M 'P 1 21/a 1'
_atom_sites_solution_hydrogens geom
_atom_sites_solution_primary direct
_atom_sites_solution_secondary difmap
_audit_creation_method SHELXL-97
_cell_angle_alpha 90.00
_cell_angle_beta 96.77(2)
_cell_angle_gamma 90.00
_cell_formula_units_Z 4
_cell_length_a 18.639(4)
_cell_length_b 10.296(2)
_cell_length_c 9.869(2)
_cell_measurement_reflns_used 22
_cell_measurement_temperature 296(2)
_cell_measurement_theta_max 40
_cell_measurement_theta_min 22
_cell_volume 1880.7(7)
_computing_cell_refinement 'CAD4 Enraf-Nonius software'
_computing_data_collection 'CAD4 Enraf-Nonius software'
_computing_data_reduction 'MolEN Enraf-Nonius software'
_computing_molecular_graphics 'Xtal_GX (Hall & Boulay, 1995)'
_computing_publication_material 'SHELXL-97 (Sheldrick, 1997)'
_computing_structure_refinement 'SHELXL-97 (Sheldrick, 1997)'
_computing_structure_solution 'SHELXS-97 (Sheldrick, 1990)'
_diffrn_ambient_temperature 296(2)
_diffrn_measurement_device_type Enraf_Nonius_CAD4
_diffrn_measurement_method \w/2\q
_diffrn_radiation_monochromator graphite
_diffrn_radiation_source 'fine-focus sealed tube'
_diffrn_radiation_type CuK\a
_diffrn_radiation_wavelength 1.54184
_diffrn_reflns_av_R_equivalents 0.0424
_diffrn_reflns_av_sigmaI/netI 0.0254
_diffrn_reflns_limit_h_max 23
_diffrn_reflns_limit_h_min 0
_diffrn_reflns_limit_k_max 12
_diffrn_reflns_limit_k_min 0
_diffrn_reflns_limit_l_max 12
_diffrn_reflns_limit_l_min -12
_diffrn_reflns_number 3953
_diffrn_reflns_theta_max 74.27
_diffrn_reflns_theta_min 4.51
_diffrn_standards_decay_% -21.9
_diffrn_standards_interval_time 120
_diffrn_standards_number 3
_exptl_absorpt_coefficient_mu 2.991
_exptl_absorpt_correction_T_max 0.9998
_exptl_absorpt_correction_T_min 0.9327
_exptl_absorpt_correction_type empirical
_exptl_crystal_colour colourless
_exptl_crystal_density_diffrn 1.424
_exptl_crystal_density_meas ?
_exptl_crystal_density_method 'not measured'
_exptl_crystal_description prism
_exptl_crystal_F_000 832
_exptl_crystal_size_max 0.20
_exptl_crystal_size_mid 0.20
_exptl_crystal_size_min 0.20
_refine_diff_density_max .905
_refine_diff_density_min -.567
_refine_diff_density_rms .148
_refine_ls_extinction_coef 0.0005(3)
_refine_ls_extinction_expression Fc^*^=kFc[1+0.001xFc^2^\l^3^/sin(2\q)]^-1/4^
_refine_ls_extinction_method SHELXL
_refine_ls_goodness_of_fit_ref 1.160
_refine_ls_hydrogen_treatment mixed
_refine_ls_matrix_type full
_refine_ls_number_parameters 236
_refine_ls_number_reflns 3830
_refine_ls_number_restraints 0
_refine_ls_restrained_S_all 1.160
_refine_ls_R_factor_all 0.0586
_refine_ls_R_factor_gt 0.0438
_refine_ls_shift/su_max 0.001
_refine_ls_shift/su_mean 0.000
_refine_ls_structure_factor_coef Fsqd
_refine_ls_weighting_details 'calc w=1/[\s^2^(Fo^2^)+(0.1073P)^2^+1.7062P] where P=(Fo^2^+2Fc^2^)/3'
_refine_ls_weighting_scheme calc
_refine_ls_wR_factor_gt 0.1437
_refine_ls_wR_factor_ref 0.1830
_reflns_number_gt 3265
_reflns_number_total 3830
_reflns_threshold_expression >2sigma(I)
_cod_data_source_file 903156asup1.cif
_cod_data_source_block 6a
_cod_depositor_comments
;
The following automatic conversions were performed:

'_chemical_melting_point' value '141-144' was changed to '142.5(15)'
- the average value was taken and precision was estimated.

Automatic conversion script
Id: cif_fix_values 1891 2012-01-12 08:04:46Z andrius 

The following automatic conversions were performed:

'_exptl_crystal_density_meas' value 'not measured' was changed to '?'
- the value is perceived as not measured.

Automatic conversion script
Id: cif_fix_values 3008 2015-01-20 13:52:24Z robertas 
;
_cod_original_sg_symbol_H-M 'p 1 21/a 1'
_cod_database_code 7213087

loop_
_symmetry_equiv_pos_as_xyz
'x, y, z'
'-x+1/2, y+1/2, -z'
'-x, -y, -z'
'x-1/2, -y-1/2, z'

loop_
_atom_site_label
_atom_site_type_symbol
_atom_site_fract_x
_atom_site_fract_y
_atom_site_fract_z
_atom_site_U_iso_or_equiv
_atom_site_adp_type
_atom_site_occupancy
_atom_site_symmetry_multiplicity
_atom_site_calc_flag
_atom_site_refinement_flags
Br1 Br 0.44354(2) 0.11932(4) 0.09742(4) 0.0527(2) Uani 1 1 d .
C01 C 0.46937(18) 0.4913(4) 0.2766(4) 0.0387(8) Uani 1 1 d .
C02 C 0.5016(2) 0.5863(5) 0.2024(4) 0.0506(10) Uani 1 1 d .
H02 H 0.5299 0.5612 0.1354 0.066 Uiso 1 1 calc R
C03 C 0.4920(3) 0.7172(5) 0.2272(6) 0.0647(13) Uani 1 1 d .
H03 H 0.5145 0.7794 0.1784 0.084 Uiso 1 1 calc R
C04 C 0.4496(3) 0.7543(4) 0.3233(5) 0.0609(13) Uani 1 1 d .
H04 H 0.4431 0.8422 0.3398 0.079 Uiso 1 1 calc R
C05 C 0.4158(2) 0.6624(4) 0.3973(4) 0.0482(9) Uani 1 1 d .
H05 H 0.3862 0.6894 0.4613 0.063 Uiso 1 1 calc R
C06 C 0.42608(18) 0.5300(3) 0.3764(4) 0.0378(8) Uani 1 1 d .
C07 C 0.39045(19) 0.4309(3) 0.4575(3) 0.0367(7) Uani 1 1 d .
H07A H 0.3693 0.4746 0.5303 0.048 Uiso 1 1 calc R
H07B H 0.4270 0.3714 0.4992 0.048 Uiso 1 1 calc R
C08 C 0.33107(18) 0.3521(3) 0.3717(3) 0.0316(7) Uani 1 1 d .
H08 H 0.3057 0.4114 0.3047 0.041 Uiso 1 1 calc R
C09 C 0.27576(17) 0.3021(3) 0.4625(3) 0.0351(7) Uani 1 1 d .
H09A H 0.2593 0.3742 0.5142 0.046 Uiso 1 1 calc R
H09B H 0.2342 0.2678 0.4052 0.046 Uiso 1 1 calc R
C10 C 0.30610(17) 0.1978(3) 0.5602(3) 0.0337(7) Uani 1 1 d .
C11 C 0.2804(2) 0.1802(4) 0.6866(4) 0.0432(8) Uani 1 1 d .
H11 H 0.2438 0.2337 0.7108 0.056 Uiso 1 1 calc R
C12 C 0.3083(2) 0.0856(4) 0.7754(4) 0.0485(9) Uani 1 1 d .
H12 H 0.2907 0.0757 0.8592 0.063 Uiso 1 1 calc R
C13 C 0.3624(2) 0.0049(4) 0.7407(4) 0.0485(9) Uani 1 1 d .
H13 H 0.3812 -0.0597 0.8005 0.063 Uiso 1 1 calc R
C14 C 0.3882(2) 0.0206(4) 0.6174(4) 0.0408(8) Uani 1 1 d .
H14 H 0.4247 -0.0340 0.5943 0.053 Uiso 1 1 calc R
C15 C 0.36091(18) 0.1173(3) 0.5249(3) 0.0323(7) Uani 1 1 d .
C16 C 0.39473(18) 0.1366(3) 0.3945(4) 0.0344(7) Uani 1 1 d .
H16A H 0.3960 0.0531 0.3494 0.045 Uiso 1 1 calc R
H16B H 0.4444 0.1641 0.4187 0.045 Uiso 1 1 calc R
C17 C 0.35816(16) 0.2341(3) 0.2915(3) 0.0304(6) Uani 1 1 d .
C18 C 0.41262(18) 0.2771(3) 0.1931(3) 0.0351(7) Uani 1 1 d .
H18 H 0.3863 0.3329 0.1237 0.046 Uiso 1 1 calc R
C19 C 0.48109(19) 0.3490(4) 0.2486(4) 0.0395(8) Uani 1 1 d .
H19A H 0.5016 0.3075 0.3326 0.051 Uiso 1 1 calc R
H19B H 0.5160 0.3414 0.1835 0.051 Uiso 1 1 calc R
C20 C 0.29104(17) 0.1784(3) 0.2053(3) 0.0337(7) Uani 1 1 d .
C21 C 0.2643(2) 0.0552(4) 0.2231(4) 0.0437(8) Uani 1 1 d .
H21 H 0.2890 0.0003 0.2873 0.057 Uiso 1 1 calc R
C22 C 0.2013(2) 0.0113(4) 0.1473(5) 0.0555(11) Uani 1 1 d .
H22 H 0.1840 -0.0715 0.1624 0.072 Uiso 1 1 calc R
C23 C 0.1644(2) 0.0901(5) 0.0502(5) 0.0557(11) Uani 1 1 d .
H23 H 0.1225 0.0604 -0.0010 0.072 Uiso 1 1 calc R
C24 C 0.1898(2) 0.2131(4) 0.0292(4) 0.0494(9) Uani 1 1 d .
H24 H 0.1650 0.2669 -0.0361 0.064 Uiso 1 1 calc R
C25 C 0.25262(19) 0.2569(4) 0.1055(4) 0.0392(8) Uani 1 1 d .
H25 H 0.2695 0.3400 0.0902 0.051 Uiso 1 1 calc R

loop_
_atom_site_aniso_label
_atom_site_aniso_U_11
_atom_site_aniso_U_22
_atom_site_aniso_U_33
_atom_site_aniso_U_23
_atom_site_aniso_U_13
_atom_site_aniso_U_12
Br1 0.0564(3) 0.0586(3) 0.0451(3) -0.01553(17) 0.0136(2) 0.00241(19)
C01 0.0320(16) 0.0441(19) 0.0370(17) 0.0035(14) -0.0086(13) -0.0067(14)
C02 0.047(2) 0.062(2) 0.040(2) 0.0065(18) -0.0051(16) -0.0146(19)
C03 0.066(3) 0.053(3) 0.071(3) 0.020(2) -0.009(2) -0.020(2)
C04 0.064(3) 0.036(2) 0.077(3) 0.009(2) -0.020(2) -0.0040(19)
C05 0.044(2) 0.0396(19) 0.056(2) 0.0006(17) -0.0126(17) 0.0018(16)
C06 0.0337(16) 0.0370(17) 0.0390(18) -0.0006(14) -0.0111(13) -0.0043(14)
C07 0.0381(17) 0.0377(17) 0.0329(16) -0.0040(14) -0.0016(13) 0.0006(14)
C08 0.0303(15) 0.0297(15) 0.0333(16) -0.0010(12) -0.0022(12) 0.0055(12)
C09 0.0304(15) 0.0382(17) 0.0360(16) -0.0043(13) 0.0010(13) 0.0035(13)
C10 0.0298(15) 0.0366(17) 0.0336(16) -0.0017(13) -0.0004(12) -0.0062(13)
C11 0.0409(18) 0.050(2) 0.0400(19) -0.0063(16) 0.0081(15) -0.0101(16)
C12 0.053(2) 0.059(2) 0.0335(18) 0.0011(17) 0.0045(16) -0.0169(19)
C13 0.056(2) 0.046(2) 0.0401(19) 0.0109(16) -0.0083(17) -0.0120(18)
C14 0.0399(18) 0.0389(18) 0.0414(19) 0.0027(15) -0.0045(14) -0.0034(15)
C15 0.0327(16) 0.0332(16) 0.0291(16) -0.0002(12) -0.0042(12) -0.0023(12)
C16 0.0324(16) 0.0344(17) 0.0355(17) 0.0029(13) 0.0007(13) 0.0076(13)
C17 0.0282(14) 0.0306(15) 0.0317(15) -0.0004(12) 0.0011(12) 0.0040(12)
C18 0.0342(16) 0.0378(17) 0.0327(16) -0.0031(13) 0.0021(13) 0.0003(13)
C19 0.0309(16) 0.050(2) 0.0373(18) -0.0020(15) 0.0006(13) -0.0031(15)
C20 0.0321(16) 0.0365(17) 0.0314(15) -0.0055(13) -0.0006(12) 0.0002(13)
C21 0.048(2) 0.0374(19) 0.044(2) -0.0003(15) -0.0020(16) -0.0022(15)
C22 0.055(2) 0.049(2) 0.060(3) -0.011(2) -0.005(2) -0.0173(19)
C23 0.042(2) 0.063(3) 0.059(3) -0.019(2) -0.0089(18) -0.0072(19)
C24 0.041(2) 0.060(2) 0.043(2) -0.0044(18) -0.0098(16) 0.0077(18)
C25 0.0388(17) 0.0382(17) 0.0383(18) -0.0004(14) -0.0045(14) 0.0024(14)

loop_
_atom_type_symbol
_atom_type_description
_atom_type_scat_dispersion_real
_atom_type_scat_dispersion_imag
_atom_type_scat_source
C C .0181 .0091 'International Tables Vol C Tables 4.2.6.8 and 6.1.1.4'
H H .0000 .0000 'International Tables Vol C Tables 4.2.6.8 and 6.1.1.4'
Br Br -.6763 1.2805 'International Tables Vol C Tables 4.2.6.8 and 6.1.1.4'

loop_
_geom_angle_atom_site_label_1
_geom_angle_atom_site_label_2
_geom_angle_atom_site_label_3
_geom_angle
C02 C01 C06 119.1(4)
C02 C01 C19 120.1(4)
C06 C01 C19 120.8(3)
C03 C02 C01 121.0(5)
C04 C03 C02 119.6(4)
C03 C04 C05 120.8(4)
C04 C05 C06 120.6(4)
C05 C06 C01 118.8(4)
C05 C06 C07 120.6(4)
C01 C06 C07 120.6(3)
C06 C07 C08 113.5(3)
C09 C08 C07 110.1(3)
C09 C08 C17 108.3(3)
C07 C08 C17 115.6(3)
C10 C09 C08 112.7(3)
C15 C10 C11 119.0(3)
C15 C10 C09 119.7(3)
C11 C10 C09 121.3(3)
C12 C11 C10 121.2(4)
C11 C12 C13 120.1(4)
C14 C13 C12 119.5(4)
C13 C14 C15 121.5(4)
C10 C15 C14 118.7(3)
C10 C15 C16 121.8(3)
C14 C15 C16 119.4(3)
C15 C16 C17 117.0(3)
C16 C17 C20 113.1(3)
C16 C17 C18 109.3(3)
C20 C17 C18 108.0(3)
C16 C17 C08 108.6(3)
C20 C17 C08 106.2(2)
C18 C17 C08 111.7(3)
C19 C18 C17 119.8(3)
C19 C18 Br1 106.8(2)
C17 C18 Br1 108.1(2)
C01 C19 C18 113.9(3)
C21 C20 C25 117.1(3)
C21 C20 C17 123.6(3)
C25 C20 C17 119.2(3)
C20 C21 C22 121.6(4)
C23 C22 C21 120.3(4)
C24 C23 C22 119.6(4)
C23 C24 C25 120.0(4)
C24 C25 C20 121.4(4)

loop_
_geom_bond_atom_site_label_1
_geom_bond_atom_site_label_2
_geom_bond_distance
Br1 C18 1.998(3)
C01 C02 1.399(6)
C01 C06 1.403(5)
C01 C19 1.511(5)
C02 C03 1.385(7)
C03 C04 1.359(8)
C04 C05 1.390(7)
C05 C06 1.395(6)
C06 C07 1.500(5)
C07 C08 1.542(4)
C08 C09 1.532(5)
C08 C17 1.566(4)
C09 C10 1.508(5)
C10 C15 1.392(5)
C10 C11 1.399(5)
C11 C12 1.371(6)
C12 C13 1.382(6)
C13 C14 1.370(6)
C14 C15 1.405(5)
C15 C16 1.511(5)
C16 C17 1.530(4)
C17 C20 1.539(4)
C17 C18 1.550(5)
C18 C19 1.521(5)
C20 C21 1.382(5)
C20 C25 1.403(5)
C21 C22 1.391(6)
C22 C23 1.377(7)
C23 C24 1.376(6)
C24 C25 1.390(5)

loop_
_geom_torsion_atom_site_label_1
_geom_torsion_atom_site_label_2
_geom_torsion_atom_site_label_3
_geom_torsion_atom_site_label_4
_geom_torsion
C06 C01 C02 C03 0.8(6)
C19 C01 C02 C03 -179.5(4)
C01 C02 C03 C04 -1.2(7)
C02 C03 C04 C05 0.1(7)
C03 C04 C05 C06 1.4(6)
C04 C05 C06 C01 -1.8(5)
C04 C05 C06 C07 179.2(3)
C02 C01 C06 C05 0.7(5)
C19 C01 C06 C05 -179.0(3)
C02 C01 C06 C07 179.8(3)
C19 C01 C06 C07 0.0(5)
C05 C06 C07 C08 111.6(4)
C01 C06 C07 C08 -67.4(4)
C06 C07 C08 C09 -154.0(3)
C06 C07 C08 C17 82.8(4)
C07 C08 C09 C10 -69.8(3)
C17 C08 C09 C10 57.6(3)
C08 C09 C10 C15 -28.9(4)
C08 C09 C10 C11 150.9(3)
C15 C10 C11 C12 0.0(5)
C09 C10 C11 C12 -179.8(3)
C10 C11 C12 C13 -0.3(6)
C11 C12 C13 C14 0.3(6)
C12 C13 C14 C15 0.0(6)
C11 C10 C15 C14 0.4(5)
C09 C10 C15 C14 -179.9(3)
C11 C10 C15 C16 -175.8(3)
C09 C10 C15 C16 4.0(5)
C13 C14 C15 C10 -0.4(5)
C13 C14 C15 C16 175.8(3)
C10 C15 C16 C17 -9.7(5)
C14 C15 C16 C17 174.2(3)
C15 C16 C17 C20 -79.5(4)
C15 C16 C17 C18 160.1(3)
C15 C16 C17 C08 38.1(4)
C09 C08 C17 C16 -61.4(3)
C07 C08 C17 C16 62.7(4)
C09 C08 C17 C20 60.5(3)
C07 C08 C17 C20 -175.4(3)
C09 C08 C17 C18 178.1(3)
C07 C08 C17 C18 -57.8(4)
C16 C17 C18 C19 -62.9(4)
C20 C17 C18 C19 173.7(3)
C08 C17 C18 C19 57.2(4)
C16 C17 C18 Br1 59.7(3)
C20 C17 C18 Br1 -63.8(3)
C08 C17 C18 Br1 179.8(2)
C02 C01 C19 C18 -115.7(4)
C06 C01 C19 C18 64.1(4)
C17 C18 C19 C01 -78.5(4)
Br1 C18 C19 C01 158.3(3)
C16 C17 C20 C21 3.0(5)
C18 C17 C20 C21 124.1(4)
C08 C17 C20 C21 -116.0(4)
C16 C17 C20 C25 -179.3(3)
C18 C17 C20 C25 -58.2(4)
C08 C17 C20 C25 61.7(4)
C25 C20 C21 C22 -1.1(6)
C17 C20 C21 C22 176.7(4)
C20 C21 C22 C23 1.0(7)
C21 C22 C23 C24 -0.5(7)
C22 C23 C24 C25 0.2(7)
C23 C24 C25 C20 -0.4(6)
C21 C20 C25 C24 0.8(5)
C17 C20 C25 C24 -177.1(3)
